data_7127122
loop_
_publ_author_name
'Feuerstein, Wolfram'
'Breher, Frank'

_publ_section_title
;
 Synthetic access to a phosphorescent non-palindromic pincer complex of
 palladium by a double oxidative addition - comproportionation sequence.
;
_journal_issue 83
_journal_name_full 'Chemical communications (Cambridge, England)'
_journal_page_first 12589
_journal_page_last 12592
_journal_paper_doi 10.1039/d0cc04065g
_journal_volume 56
_journal_year 2020
_chemical_formula_sum 'C23 H26 B10'
_chemical_formula_weight 410.54
_space_group_IT_number 14
_space_group_name_Hall '-P 2yn'
_space_group_name_H-M_alt 'P 1 21/n 1'
_symmetry_cell_setting monoclinic
_symmetry_space_group_name_H-M 'P 1 21/n 1'
_atom_sites_solution_hydrogens geom
_atom_sites_solution_primary direct
_atom_sites_solution_secondary difmap
_audit_block_doi 10.5517/cc123j8z
_audit_creation_method SHELXL-97
_audit_update_record
;
2014-02-12 deposited with the CCDC.	2020-08-26 downloaded from the CCDC.
;
_cell_angle_alpha 90.00
_cell_angle_beta 91.3090(10)
_cell_angle_gamma 90.00
_cell_formula_units_Z 4
_cell_length_a 12.0902(2)
_cell_length_b 10.2573(2)
_cell_length_c 17.8407(3)
_cell_measurement_reflns_used 9872
_cell_measurement_temperature 100(2)
_cell_measurement_theta_max 34.964
_cell_measurement_theta_min 2.287
_cell_volume 2211.90(7)
_computing_cell_refinement 'BRUKER APEX'
_computing_data_collection 'BRUKER APEX'
_computing_data_reduction 'Bruker SAINT'
_computing_structure_refinement 'SHELXL-97 (Sheldrick, 1997)'
_computing_structure_solution 'SHELXS-97 (Sheldrick, 1990)'
_diffrn_ambient_temperature 100(2)
_diffrn_measured_fraction_theta_full 0.996
_diffrn_measured_fraction_theta_max 0.996
_diffrn_measurement_device_type 'Bruker X8 KappaAPEXII'
_diffrn_measurement_method 'omega and phi scans'
_diffrn_radiation_monochromator graphite
_diffrn_radiation_source 'fine-focus sealed tube'
_diffrn_radiation_type MoK\a
_diffrn_radiation_wavelength 0.71073
_diffrn_reflns_av_R_equivalents 0.0266
_diffrn_reflns_av_sigmaI/netI 0.0161
_diffrn_reflns_limit_h_max 16
_diffrn_reflns_limit_h_min -16
_diffrn_reflns_limit_k_max 13
_diffrn_reflns_limit_k_min 0
_diffrn_reflns_limit_l_max 23
_diffrn_reflns_limit_l_min 0
_diffrn_reflns_number 58029
_diffrn_reflns_theta_full 28.28
_diffrn_reflns_theta_max 28.28
_diffrn_reflns_theta_min 2.01
_exptl_absorpt_coefficient_mu 0.063
_exptl_absorpt_correction_T_max 0.9851
_exptl_absorpt_correction_T_min 0.9699
_exptl_absorpt_correction_type multi-scan
_exptl_absorpt_process_details
;
 Sheldrick, G.M. SADABS: Program for absorption correction
 using area detector data. University of G\"ottingen, Germany, 1996.
;
_exptl_crystal_colour Yellow
_exptl_crystal_density_diffrn 1.233
_exptl_crystal_density_method 'not measured'
_exptl_crystal_description Prism
_exptl_crystal_F_000 856
_exptl_crystal_size_max 0.49
_exptl_crystal_size_mid 0.44
_exptl_crystal_size_min 0.24
_refine_diff_density_max 0.343
_refine_diff_density_min -0.272
_refine_diff_density_rms 0.045
_refine_ls_extinction_method none
_refine_ls_goodness_of_fit_ref 1.046
_refine_ls_hydrogen_treatment constr
_refine_ls_matrix_type full
_refine_ls_number_parameters 298
_refine_ls_number_reflns 5468
_refine_ls_number_restraints 0
_refine_ls_restrained_S_all 1.046
_refine_ls_R_factor_all 0.0471
_refine_ls_R_factor_gt 0.0414
_refine_ls_shift/su_max 0.000
_refine_ls_shift/su_mean 0.000
_refine_ls_structure_factor_coef Fsqd
_refine_ls_weighting_details 'calc w=1/[\s^2^(Fo^2^)+(0.0604P)^2^+0.8606P] where P=(Fo^2^+2Fc^2^)/3'
_refine_ls_weighting_scheme calc
_refine_ls_wR_factor_gt 0.1115
_refine_ls_wR_factor_ref 0.1151
_reflns_number_gt 4799
_reflns_number_total 5468
_reflns_threshold_expression >2sigma(I)
_cod_data_source_file d0cc04065g3.cif
_cod_data_source_block Compound15
_cod_depositor_comments
;
The following automatic conversions were performed:

data item '_symmetry_cell_setting' value 'Monoclinic' was changed to
'monoclinic' in accordance with the
/home/data/users/saulius/crontab/automatic-downloads/rss-feeds/RSC/lib/dictionaries/cif_core.dic
dictionary named 'cif_core.dic' version 2.4.2 last updated on
2011-04-26.

Automatic conversion script
Id: cif_fix_values 7556 2019-12-06 15:28:31Z antanas 

 Adding full bibliography for 7127122--7127123.cif.
;
_cod_original_sg_symbol_H-M P21/n
_cod_database_code 7127122

loop_
_symmetry_equiv_pos_as_xyz
'x, y, z'
'-x+1/2, y+1/2, -z+1/2'
'-x, -y, -z'
'x-1/2, -y-1/2, z-1/2'

loop_
_atom_site_label
_atom_site_type_symbol
_atom_site_fract_x
_atom_site_fract_y
_atom_site_fract_z
_atom_site_U_iso_or_equiv
_atom_site_adp_type
_atom_site_occupancy
_atom_site_symmetry_multiplicity
_atom_site_calc_flag
_atom_site_refinement_flags
_atom_site_disorder_assembly
_atom_site_disorder_group
B3 B 0.29992(9) 0.17288(11) 0.20036(6) 0.0132(2) Uani 1 1 d . . .
H3 H 0.2344 0.2470 0.2119 0.016 Uiso 1 1 calc R . .
B4 B 0.44261(9) 0.21239(11) 0.20734(6) 0.0144(2) Uani 1 1 d . . .
H4 H 0.4721 0.3119 0.2241 0.017 Uiso 1 1 calc R . .
B5 B 0.51162(9) 0.11782(11) 0.13895(6) 0.0149(2) Uani 1 1 d . . .
H5 H 0.5869 0.1552 0.1105 0.018 Uiso 1 1 calc R . .
B6 B 0.41070(9) 0.02166(11) 0.09035(6) 0.0142(2) Uani 1 1 d . . .
H6 H 0.4182 -0.0036 0.0296 0.017 Uiso 1 1 calc R . .
B7 B 0.28269(9) 0.00606(11) 0.22267(6) 0.0147(2) Uani 1 1 d . . .
H7 H 0.2062 -0.0308 0.2499 0.018 Uiso 1 1 calc R . .
B8 B 0.38255(9) 0.10314(12) 0.27237(6) 0.0155(2) Uani 1 1 d . . .
H8 H 0.3726 0.1300 0.3327 0.019 Uiso 1 1 calc R . .
B9 B 0.51459(9) 0.06821(12) 0.23429(7) 0.0159(2) Uani 1 1 d . . .
H9 H 0.5922 0.0719 0.2697 0.019 Uiso 1 1 calc R . .
B10 B 0.49555(9) -0.04948(12) 0.16120(7) 0.0163(2) Uani 1 1 d . . .
H10 H 0.5607 -0.1231 0.1481 0.020 Uiso 1 1 calc R . .
B11 B 0.35161(9) -0.08816(11) 0.15454(7) 0.0151(2) Uani 1 1 d . . .
H11 H 0.3211 -0.1868 0.1368 0.018 Uiso 1 1 calc R . .
B12 B 0.41584(9) -0.05894(12) 0.24377(7) 0.0162(2) Uani 1 1 d . . .
H12 H 0.4285 -0.1393 0.2856 0.019 Uiso 1 1 calc R . .
C1 C 0.38116(8) 0.17645(10) 0.12236(5) 0.01247(19) Uani 1 1 d . . .
C2 C 0.28647(8) 0.05497(9) 0.13159(5) 0.01209(19) Uani 1 1 d . . .
C3 C 0.36405(8) 0.28219(10) 0.06469(6) 0.0140(2) Uani 1 1 d . . .
C4 C 0.42185(9) 0.27694(11) -0.00208(6) 0.0194(2) Uani 1 1 d . . .
H4A H 0.4668 0.2034 -0.0124 0.023 Uiso 1 1 calc R . .
C5 C 0.41414(10) 0.37837(12) -0.05346(6) 0.0234(2) Uani 1 1 d . . .
H5A H 0.4540 0.3740 -0.0987 0.028 Uiso 1 1 calc R . .
C6 C 0.34868(10) 0.48579(12) -0.03910(6) 0.0231(2) Uani 1 1 d . . .
H6A H 0.3433 0.5549 -0.0744 0.028 Uiso 1 1 calc R . .
C7 C 0.29094(9) 0.49220(11) 0.02702(7) 0.0213(2) Uani 1 1 d . . .
H7A H 0.2460 0.5659 0.0369 0.026 Uiso 1 1 calc R . .
C8 C 0.29852(9) 0.39114(10) 0.07898(6) 0.0170(2) Uani 1 1 d . . .
H8A H 0.2590 0.3963 0.1243 0.020 Uiso 1 1 calc R . .
C9 C 0.18414(8) 0.06805(10) 0.07944(6) 0.0136(2) Uani 1 1 d . . .
H9A H 0.1453 0.1496 0.0925 0.016 Uiso 1 1 calc R . .
H9B H 0.2098 0.0777 0.0274 0.016 Uiso 1 1 calc R . .
C10 C 0.10082(8) -0.04280(10) 0.08063(6) 0.0139(2) Uani 1 1 d . . .
C11 C 0.10431(8) -0.14203(10) 0.02582(6) 0.0148(2) Uani 1 1 d . . .
C12 C 0.18789(8) -0.14985(10) -0.02973(6) 0.0163(2) Uani 1 1 d . . .
H12A H 0.2470 -0.0888 -0.0284 0.020 Uiso 1 1 calc R . .
C13 C 0.18468(9) -0.24280(11) -0.08439(6) 0.0194(2) Uani 1 1 d . . .
H13 H 0.2405 -0.2442 -0.1210 0.023 Uiso 1 1 calc R . .
C14 C 0.09889(9) -0.33770(11) -0.08731(6) 0.0222(2) Uani 1 1 d . . .
H14 H 0.0977 -0.4022 -0.1255 0.027 Uiso 1 1 calc R . .
C15 C 0.01878(9) -0.33575(11) -0.03534(7) 0.0213(2) Uani 1 1 d . . .
H15 H -0.0379 -0.3998 -0.0373 0.026 Uiso 1 1 calc R . .
C16 C 0.01800(9) -0.23901(10) 0.02248(6) 0.0175(2) Uani 1 1 d . . .
C17 C -0.06707(9) -0.23480(11) 0.07366(6) 0.0205(2) Uani 1 1 d . . .
H17 H -0.1229 -0.3000 0.0717 0.025 Uiso 1 1 calc R . .
C18 C -0.07218(8) -0.13716(11) 0.12758(6) 0.0193(2) Uani 1 1 d . . .
C19 C -0.16232(9) -0.13109(13) 0.17803(7) 0.0257(3) Uani 1 1 d . . .
H19 H -0.2182 -0.1961 0.1755 0.031 Uiso 1 1 calc R . .
C20 C -0.16933(10) -0.03403(14) 0.22935(7) 0.0290(3) Uani 1 1 d . . .
H20 H -0.2296 -0.0316 0.2626 0.035 Uiso 1 1 calc R . .
C21 C -0.08652(10) 0.06385(13) 0.23331(7) 0.0254(3) Uani 1 1 d . . .
H21 H -0.0922 0.1321 0.2690 0.030 Uiso 1 1 calc R . .
C22 C 0.00124(9) 0.06138(11) 0.18650(6) 0.0195(2) Uani 1 1 d . . .
H22 H 0.0559 0.1277 0.1906 0.023 Uiso 1 1 calc R . .
C23 C 0.01280(8) -0.03889(10) 0.13148(6) 0.0163(2) Uani 1 1 d . . .

loop_
_atom_site_aniso_label
_atom_site_aniso_U_11
_atom_site_aniso_U_22
_atom_site_aniso_U_33
_atom_site_aniso_U_23
_atom_site_aniso_U_13
_atom_site_aniso_U_12
B3 0.0132(5) 0.0140(5) 0.0125(5) -0.0011(4) 0.0001(4) -0.0001(4)
B4 0.0130(5) 0.0162(5) 0.0140(5) -0.0013(4) -0.0017(4) -0.0006(4)
B5 0.0114(5) 0.0159(5) 0.0175(5) -0.0010(4) -0.0001(4) 0.0007(4)
B6 0.0128(5) 0.0132(5) 0.0167(5) -0.0023(4) 0.0005(4) 0.0012(4)
B7 0.0138(5) 0.0156(5) 0.0147(5) 0.0032(4) -0.0015(4) -0.0001(4)
B8 0.0139(5) 0.0184(5) 0.0140(5) 0.0006(4) -0.0018(4) -0.0007(4)
B9 0.0131(5) 0.0166(5) 0.0179(5) 0.0001(4) -0.0024(4) -0.0001(4)
B10 0.0130(5) 0.0154(5) 0.0206(6) -0.0003(4) -0.0019(4) 0.0020(4)
B11 0.0137(5) 0.0127(5) 0.0189(5) 0.0010(4) -0.0025(4) 0.0014(4)
B12 0.0132(5) 0.0172(5) 0.0181(5) 0.0029(4) -0.0037(4) 0.0000(4)
C1 0.0115(4) 0.0122(4) 0.0137(4) -0.0011(3) 0.0001(3) -0.0007(3)
C2 0.0110(4) 0.0113(4) 0.0139(4) 0.0001(3) -0.0001(3) -0.0002(3)
C3 0.0147(4) 0.0131(5) 0.0140(4) 0.0007(4) -0.0016(3) -0.0020(4)
C4 0.0225(5) 0.0186(5) 0.0173(5) 0.0004(4) 0.0035(4) 0.0008(4)
C5 0.0278(6) 0.0257(6) 0.0169(5) 0.0037(4) 0.0039(4) -0.0010(5)
C6 0.0278(6) 0.0205(5) 0.0209(5) 0.0076(4) -0.0024(4) -0.0020(4)
C7 0.0236(5) 0.0165(5) 0.0238(5) 0.0028(4) -0.0021(4) 0.0024(4)
C8 0.0183(5) 0.0159(5) 0.0166(5) 0.0008(4) 0.0006(4) 0.0008(4)
C9 0.0124(4) 0.0140(5) 0.0143(4) 0.0010(4) -0.0028(3) 0.0000(3)
C10 0.0117(4) 0.0149(5) 0.0150(5) 0.0032(4) -0.0040(4) 0.0000(3)
C11 0.0132(4) 0.0151(5) 0.0158(5) 0.0030(4) -0.0053(4) -0.0001(4)
C12 0.0149(4) 0.0163(5) 0.0175(5) 0.0012(4) -0.0042(4) -0.0008(4)
C13 0.0193(5) 0.0202(5) 0.0184(5) -0.0006(4) -0.0043(4) 0.0024(4)
C14 0.0244(5) 0.0175(5) 0.0242(6) -0.0037(4) -0.0106(4) 0.0020(4)
C15 0.0204(5) 0.0152(5) 0.0277(6) 0.0021(4) -0.0112(4) -0.0032(4)
C16 0.0155(5) 0.0158(5) 0.0210(5) 0.0051(4) -0.0076(4) -0.0017(4)
C17 0.0146(5) 0.0217(5) 0.0248(5) 0.0080(4) -0.0067(4) -0.0049(4)
C18 0.0122(4) 0.0248(6) 0.0207(5) 0.0086(4) -0.0032(4) 0.0001(4)
C19 0.0130(5) 0.0351(7) 0.0290(6) 0.0113(5) -0.0005(4) -0.0001(4)
C20 0.0162(5) 0.0435(7) 0.0274(6) 0.0107(5) 0.0053(4) 0.0087(5)
C21 0.0212(5) 0.0339(7) 0.0210(5) 0.0031(5) 0.0010(4) 0.0113(5)
C22 0.0162(5) 0.0236(5) 0.0185(5) 0.0027(4) -0.0021(4) 0.0053(4)
C23 0.0123(4) 0.0197(5) 0.0169(5) 0.0047(4) -0.0033(4) 0.0022(4)

loop_
_atom_type_symbol
_atom_type_description
_atom_type_scat_dispersion_real
_atom_type_scat_dispersion_imag
_atom_type_scat_source
C C 0.0033 0.0016 'International Tables Vol C Tables 4.2.6.8 and 6.1.1.4'
H H 0.0000 0.0000 'International Tables Vol C Tables 4.2.6.8 and 6.1.1.4'
B B 0.0013 0.0007 'International Tables Vol C Tables 4.2.6.8 and 6.1.1.4'

loop_
_citation_id
_citation_doi
_citation_year
1 10.1002/chem.201402396 2014

loop_
_geom_angle_atom_site_label_1
_geom_angle_atom_site_label_2
_geom_angle_atom_site_label_3
_geom_angle
_geom_angle_site_symmetry_1
_geom_angle_site_symmetry_3
_geom_angle_publ_flag
C1 B3 C2 59.15(6) . . ?
C1 B3 B8 105.88(8) . . ?
C2 B3 B8 106.04(8) . . ?
C1 B3 B7 105.93(8) . . ?
C2 B3 B7 58.22(6) . . ?
B8 B3 B7 60.73(6) . . ?
C1 B3 B4 58.67(6) . . ?
C2 B3 B4 106.58(8) . . ?
B8 B3 B4 60.46(6) . . ?
B7 B3 B4 108.92(8) . . ?
C1 B4 B3 59.16(6) . . ?
C1 B4 B9 105.08(8) . . ?
B3 B4 B9 107.36(8) . . ?
C1 B4 B8 105.44(8) . . ?
B3 B4 B8 59.42(6) . . ?
B9 B4 B8 60.27(7) . . ?
C1 B4 B5 58.47(6) . . ?
B3 B4 B5 107.31(8) . . ?
B9 B4 B5 59.86(7) . . ?
B8 B4 B5 107.95(8) . . ?
C1 B5 B10 105.91(8) . . ?
C1 B5 B9 105.39(8) . . ?
B10 B5 B9 60.52(7) . . ?
C1 B5 B6 59.35(6) . . ?
B10 B5 B6 59.67(6) . . ?
B9 B5 B6 107.86(8) . . ?
C1 B5 B4 58.78(6) . . ?
B10 B5 B4 108.56(8) . . ?
B9 B5 B4 59.95(6) . . ?
B6 B5 B4 108.00(8) . . ?
C2 B6 C1 59.16(6) . . ?
C2 B6 B10 105.91(8) . . ?
C1 B6 B10 105.31(8) . . ?
C2 B6 B11 58.70(6) . . ?
C1 B6 B11 106.37(8) . . ?
B10 B6 B11 60.68(6) . . ?
C2 B6 B5 106.09(8) . . ?
C1 B6 B5 58.26(6) . . ?
B10 B6 B5 59.99(6) . . ?
B11 B6 B5 108.68(8) . . ?
C2 B7 B3 59.64(6) . . ?
C2 B7 B12 105.61(8) . . ?
B3 B7 B12 107.46(8) . . ?
C2 B7 B11 58.91(6) . . ?
B3 B7 B11 108.23(8) . . ?
B12 B7 B11 60.21(6) . . ?
C2 B7 B8 106.09(8) . . ?
B3 B7 B8 59.39(6) . . ?
B12 B7 B8 60.28(6) . . ?
B11 B7 B8 108.73(8) . . ?
B3 B8 B4 60.12(6) . . ?
B3 B8 B7 59.89(6) . . ?
B4 B8 B7 107.99(8) . . ?
B3 B8 B9 107.52(8) . . ?
B4 B8 B9 59.78(6) . . ?
B7 B8 B9 107.43(8) . . ?
B3 B8 B12 107.29(8) . . ?
B4 B8 B12 107.55(8) . . ?
B7 B8 B12 59.57(6) . . ?
B9 B8 B12 59.71(7) . . ?
B5 B9 B4 60.20(6) . . ?
B5 B9 B12 107.60(8) . . ?
B4 B9 B12 108.08(8) . . ?
B5 B9 B8 107.96(8) . . ?
B4 B9 B8 59.95(6) . . ?
B12 B9 B8 60.20(7) . . ?
B5 B9 B10 59.69(7) . . ?
B4 B9 B10 108.09(8) . . ?
B12 B9 B10 59.92(7) . . ?
B8 B9 B10 108.16(8) . . ?
B6 B10 B5 60.33(6) . . ?
B6 B10 B12 107.33(8) . . ?
B5 B10 B12 107.58(8) . . ?
B6 B10 B11 59.70(6) . . ?
B5 B10 B11 108.16(8) . . ?
B12 B10 B11 59.89(6) . . ?
B6 B10 B9 107.81(8) . . ?
B5 B10 B9 59.80(7) . . ?
B12 B10 B9 59.79(7) . . ?
B11 B10 B9 107.91(8) . . ?
C2 B11 B6 59.28(6) . . ?
C2 B11 B7 58.41(6) . . ?
B6 B11 B7 107.42(8) . . ?
C2 B11 B12 104.98(8) . . ?
B6 B11 B12 107.29(8) . . ?
B7 B11 B12 59.88(6) . . ?
C2 B11 B10 105.53(8) . . ?
B6 B11 B10 59.62(6) . . ?
B7 B11 B10 107.78(8) . . ?
B12 B11 B10 59.92(6) . . ?
B7 B12 B9 108.18(8) . . ?
B7 B12 B11 59.91(6) . . ?
B9 B12 B11 108.56(8) . . ?
B7 B12 B10 108.02(8) . . ?
B9 B12 B10 60.29(7) . . ?
B11 B12 B10 60.20(6) . . ?
B7 B12 B8 60.14(6) . . ?
B9 B12 B8 60.09(7) . . ?
B11 B12 B8 108.38(8) . . ?
B10 B12 B8 108.36(8) . . ?
C3 C1 C2 120.73(8) . . ?
C3 C1 B5 118.95(8) . . ?
C2 C1 B5 110.24(7) . . ?
C3 C1 B4 119.98(8) . . ?
C2 C1 B4 110.54(7) . . ?
B5 C1 B4 62.76(6) . . ?
C3 C1 B3 119.70(8) . . ?
C2 C1 B3 60.60(6) . . ?
B5 C1 B3 113.21(8) . . ?
B4 C1 B3 62.17(6) . . ?
C3 C1 B6 117.54(8) . . ?
C2 C1 B6 60.25(6) . . ?
B5 C1 B6 62.38(6) . . ?
B4 C1 B6 113.68(8) . . ?
B3 C1 B6 111.94(8) . . ?
C9 C2 B7 124.39(8) . . ?
C9 C2 C1 114.29(8) . . ?
B7 C2 C1 109.92(7) . . ?
C9 C2 B11 125.41(8) . . ?
B7 C2 B11 62.67(7) . . ?
C1 C2 B11 110.13(7) . . ?
C9 C2 B6 117.18(8) . . ?
B7 C2 B6 113.08(8) . . ?
C1 C2 B6 60.58(6) . . ?
B11 C2 B6 62.02(6) . . ?
C9 C2 B3 115.48(8) . . ?
B7 C2 B3 62.13(6) . . ?
C1 C2 B3 60.25(6) . . ?
B11 C2 B3 113.28(8) . . ?
B6 C2 B3 111.93(7) . . ?
C4 C3 C8 118.93(9) . . ?
C4 C3 C1 119.44(9) . . ?
C8 C3 C1 121.42(9) . . ?
C5 C4 C3 120.48(10) . . ?
C6 C5 C4 120.29(10) . . ?
C5 C6 C7 119.78(10) . . ?
C6 C7 C8 120.31(10) . . ?
C7 C8 C3 120.21(10) . . ?
C10 C9 C2 116.81(8) . . ?
C11 C10 C23 119.95(9) . . ?
C11 C10 C9 119.94(9) . . ?
C23 C10 C9 119.76(9) . . ?
C10 C11 C12 123.47(9) . . ?
C10 C11 C16 119.51(10) . . ?
C12 C11 C16 116.98(9) . . ?
C13 C12 C11 121.63(10) . . ?
C12 C13 C14 120.89(11) . . ?
C15 C14 C13 119.76(10) . . ?
C14 C15 C16 121.29(10) . . ?
C17 C16 C15 120.76(10) . . ?
C17 C16 C11 119.77(10) . . ?
C15 C16 C11 119.43(10) . . ?
C18 C17 C16 121.42(10) . . ?
C17 C18 C19 120.86(10) . . ?
C17 C18 C23 119.64(10) . . ?
C19 C18 C23 119.48(11) . . ?
C20 C19 C18 121.12(11) . . ?
C19 C20 C21 119.87(11) . . ?
C22 C21 C20 120.93(12) . . ?
C21 C22 C23 121.49(11) . . ?
C10 C23 C22 123.17(10) . . ?
C10 C23 C18 119.70(10) . . ?
C22 C23 C18 117.10(10) . . ?

loop_
_geom_bond_atom_site_label_1
_geom_bond_atom_site_label_2
_geom_bond_distance
_geom_bond_site_symmetry_2
_geom_bond_publ_flag
B3 C1 1.7220(14) . ?
B3 C2 1.7279(15) . ?
B3 B8 1.7612(16) . ?
B3 B7 1.7702(16) . ?
B3 B4 1.7737(16) . ?
B4 C1 1.7132(15) . ?
B4 B9 1.7767(17) . ?
B4 B8 1.7798(16) . ?
B4 B5 1.7811(16) . ?
B5 C1 1.7075(14) . ?
B5 B10 1.7730(17) . ?
B5 B9 1.7750(17) . ?
B5 B6 1.7790(16) . ?
B6 C2 1.7217(15) . ?
B6 C1 1.7273(15) . ?
B6 B10 1.7673(16) . ?
B6 B11 1.7687(17) . ?
B7 C2 1.7023(15) . ?
B7 B12 1.7749(16) . ?
B7 B11 1.7753(17) . ?
B7 B8 1.7851(16) . ?
B8 B9 1.7855(16) . ?
B8 B12 1.7876(17) . ?
B9 B12 1.7788(17) . ?
B9 B10 1.7879(17) . ?
B10 B12 1.7812(17) . ?
B10 B11 1.7862(16) . ?
B11 C2 1.7113(15) . ?
B11 B12 1.7806(16) . ?
C1 C3 1.5060(13) . ?
C1 C2 1.7027(13) . ?
C2 C9 1.5368(13) . ?
C3 C4 1.3958(14) . ?
C3 C8 1.3967(14) . ?
C4 C5 1.3884(15) . ?
C5 C6 1.3841(17) . ?
C6 C7 1.3859(17) . ?
C7 C8 1.3922(15) . ?
C9 C10 1.5196(13) . ?
C10 C11 1.4127(14) . ?
C10 C23 1.4146(14) . ?
C11 C12 1.4337(14) . ?
C11 C16 1.4419(14) . ?
C12 C13 1.3638(15) . ?
C13 C14 1.4225(16) . ?
C14 C15 1.3563(17) . ?
C15 C16 1.4314(16) . ?
C16 C17 1.3916(16) . ?
C17 C18 1.3910(17) . ?
C18 C19 1.4306(15) . ?
C18 C23 1.4398(15) . ?
C19 C20 1.3566(19) . ?
C20 C21 1.4184(19) . ?
C21 C22 1.3654(16) . ?
C22 C23 1.4308(16) . ?
